data_7206682
loop_
_publ_author_name
'Deng, Zhao-Peng'
'Qi, Hui-Ling'
'Huo, Li-Hua'
'Zhao, Hui'
'Gao, Shan'

_publ_section_title
;
 Inorganic anion induced supramolecular architectures and luminescent
 properties of flexible bis(pyridyl) based ionic salts
;
_journal_issue 22
_journal_name_full CrystEngComm
_journal_page_first 6632
_journal_paper_doi 10.1039/c1ce05628j
_journal_volume 13
_journal_year 2011
_chemical_formula_moiety 'C18 H20 N4, 2(N O3)'
_chemical_formula_sum 'C18 H20 N6 O6'
_chemical_formula_weight 416.40
_chemical_name_systematic
;
?
;
_space_group_IT_number 14
_symmetry_cell_setting monoclinic
_symmetry_space_group_name_Hall '-P 2yn'
_symmetry_space_group_name_H-M 'P 1 21/n 1'
_atom_sites_solution_hydrogens geom
_atom_sites_solution_primary direct
_atom_sites_solution_secondary difmap
_audit_creation_method SHELXL-97
_cell_angle_alpha 90.00
_cell_angle_beta 98.07(3)
_cell_angle_gamma 90.00
_cell_formula_units_Z 4
_cell_length_a 8.2787(17)
_cell_length_b 16.705(3)
_cell_length_c 13.977(3)
_cell_measurement_reflns_used 4742
_cell_measurement_temperature 295(2)
_cell_measurement_theta_max 25.00
_cell_measurement_theta_min 3.06
_cell_volume 1913.8(7)
_computing_cell_refinement RAPID-AUTO
_computing_data_collection 'RAPID-AUTO (Rigaku Corporation, 1998)'
_computing_data_reduction 'CrystalStructure (Rigaku/MSC and Rigaku Corporation, 2002)'
_computing_molecular_graphics 'ORTEP-II (Johnson, 1976)'
_computing_publication_material SHELXL-97
_computing_structure_refinement 'SHELXL-97 (Sheldrick, 1997)'
_computing_structure_solution 'SHELXS-97 (Sheldrick, 1997)'
_diffrn_ambient_temperature 295(2)
_diffrn_detector_area_resol_mean 10.000
_diffrn_measured_fraction_theta_full 0.998
_diffrn_measured_fraction_theta_max 0.998
_diffrn_measurement_device_type 'Rigaku RAXIS-RAPID'
_diffrn_measurement_method '\w scan'
_diffrn_radiation_monochromator graphite
_diffrn_radiation_source 'fine-focus sealed tube'
_diffrn_radiation_type MoK\a
_diffrn_radiation_wavelength 0.71073
_diffrn_reflns_av_R_equivalents 0.0859
_diffrn_reflns_av_sigmaI/netI 0.0978
_diffrn_reflns_limit_h_max 9
_diffrn_reflns_limit_h_min -9
_diffrn_reflns_limit_k_max 19
_diffrn_reflns_limit_k_min -19
_diffrn_reflns_limit_l_max 16
_diffrn_reflns_limit_l_min -16
_diffrn_reflns_number 14158
_diffrn_reflns_theta_full 25.01
_diffrn_reflns_theta_max 25.01
_diffrn_reflns_theta_min 3.06
_diffrn_standards_decay_% 0
_diffrn_standards_interval_count 0
_diffrn_standards_interval_time 0
_diffrn_standards_number 0
_exptl_absorpt_coefficient_mu 0.111
_exptl_absorpt_correction_T_max 0.9770
_exptl_absorpt_correction_T_min 0.9738
_exptl_absorpt_correction_type multi-scan
_exptl_absorpt_process_details 'ABSCOR (Higashi, 1995)'
_exptl_crystal_colour colorless
_exptl_crystal_density_diffrn 1.445
_exptl_crystal_density_method 'not measured'
_exptl_crystal_description prism
_exptl_crystal_F_000 872
_exptl_crystal_size_max 0.24
_exptl_crystal_size_mid 0.22
_exptl_crystal_size_min 0.21
_refine_diff_density_max 0.181
_refine_diff_density_min -0.213
_refine_diff_density_rms 0.042
_refine_ls_extinction_method none
_refine_ls_goodness_of_fit_ref 1.039
_refine_ls_hydrogen_treatment constr
_refine_ls_matrix_type full
_refine_ls_number_parameters 271
_refine_ls_number_reflns 3359
_refine_ls_number_restraints 0
_refine_ls_restrained_S_all 1.039
_refine_ls_R_factor_all 0.1954
_refine_ls_R_factor_gt 0.0899
_refine_ls_shift/su_max 0.000
_refine_ls_shift/su_mean 0.000
_refine_ls_structure_factor_coef Fsqd
_refine_ls_weighting_details 'calc w=1/[\s^2^(Fo^2^)+(0.0785P)^2^+0.8967P] where P=(Fo^2^+2Fc^2^)/3'
_refine_ls_weighting_scheme calc
_refine_ls_wR_factor_gt 0.1716
_refine_ls_wR_factor_ref 0.2192
_reflns_number_gt 2027
_reflns_number_total 3359
_reflns_threshold_expression I>2\s(I)
_cod_data_source_file c1ce05628j.txt
_cod_data_source_block complex4
_cod_original_sg_symbol_H-M 'P 21/n'
_cod_database_code 7206682

loop_
_symmetry_equiv_pos_as_xyz
'x, y, z'
'-x+1/2, y+1/2, -z+1/2'
'-x, -y, -z'
'x-1/2, -y-1/2, z-1/2'

loop_
_atom_site_label
_atom_site_type_symbol
_atom_site_fract_x
_atom_site_fract_y
_atom_site_fract_z
_atom_site_U_iso_or_equiv
_atom_site_adp_type
_atom_site_occupancy
_atom_site_symmetry_multiplicity
_atom_site_calc_flag
_atom_site_refinement_flags
O1 O 0.7129(5) 0.7004(2) 0.5957(3) 0.1042(14) Uani 1 1 d .
O2 O 0.7153(5) 0.5739(2) 0.5738(3) 0.1021(13) Uani 1 1 d .
O3 O 0.5777(5) 0.6230(2) 0.6760(3) 0.1019(13) Uani 1 1 d .
O4 O 0.0531(5) 0.6129(2) 0.7312(3) 0.0935(12) Uani 1 1 d .
O5 O 0.1595(5) 0.7067(2) 0.6536(3) 0.0953(12) Uani 1 1 d .
O6 O 0.1380(5) 0.5878(2) 0.5964(3) 0.0888(12) Uani 1 1 d .
N1 N 0.3252(5) 0.6846(4) 0.4811(3) 0.0901(14) Uani 1 1 d .
H1N H 0.2793 0.6795 0.5323 0.108 Uiso 1 1 calc R
N2 N 0.4966(6) 0.5540(3) 0.3195(3) 0.0864(13) Uani 1 1 d .
H2N H 0.4858 0.5099 0.3498 0.104 Uiso 1 1 calc R
N3 N 0.3864(5) 0.7464(3) -0.0700(3) 0.0765(12) Uani 1 1 d .
H3N H 0.3604 0.7593 -0.0146 0.092 Uiso 1 1 calc R
N4 N 0.5438(6) 0.8534(4) -0.2659(4) 0.0695(14) Uani 1 1 d .
H4N H 0.5860 0.8454 -0.3179 0.138 Uiso 1 1 calc R
N5 N 0.6702(6) 0.6328(3) 0.6152(3) 0.0786(13) Uani 1 1 d .
N6 N 0.1158(6) 0.6363(3) 0.6619(4) 0.0779(13) Uani 1 1 d .
C1 C 0.3700(6) 0.6190(3) 0.4395(4) 0.0754(15) Uani 1 1 d .
H1 H 0.3501 0.5694 0.4659 0.090 Uiso 1 1 calc R
C2 C 0.4466(6) 0.6222(4) 0.3569(4) 0.0704(14) Uani 1 1 d .
C3 C 0.4654(7) 0.6988(4) 0.3212(4) 0.0858(16) Uani 1 1 d .
H3 H 0.5115 0.7053 0.2647 0.103 Uiso 1 1 calc R
C4 C 0.4175(8) 0.7644(4) 0.3676(5) 0.100(2) Uani 1 1 d .
H4 H 0.4339 0.8149 0.3428 0.120 Uiso 1 1 calc R
C5 C 0.3466(8) 0.7581(4) 0.4489(6) 0.108(2) Uani 1 1 d .
H5 H 0.3144 0.8031 0.4806 0.129 Uiso 1 1 calc R
C6 C 0.5673(7) 0.5510(3) 0.2313(4) 0.0886(17) Uani 1 1 d .
H6A H 0.6314 0.5024 0.2311 0.106 Uiso 1 1 calc R
H6B H 0.6411 0.5960 0.2302 0.106 Uiso 1 1 calc R
C7 C 0.4461(6) 0.5531(3) 0.1414(4) 0.0717(14) Uani 1 1 d .
C8 C 0.4621(6) 0.6075(3) 0.0690(4) 0.0764(15) Uani 1 1 d .
H8 H 0.5457 0.6451 0.0784 0.092 Uiso 1 1 calc R
C9 C 0.3566(7) 0.6075(3) -0.0173(4) 0.0722(14) Uani 1 1 d .
C10 C 0.2318(7) 0.5524(3) -0.0306(4) 0.0776(15) Uani 1 1 d .
H10 H 0.1591 0.5522 -0.0877 0.093 Uiso 1 1 calc R
C11 C 0.2147(6) 0.4970(3) 0.0416(4) 0.0761(15) Uani 1 1 d .
H11 H 0.1308 0.4596 0.0330 0.091 Uiso 1 1 calc R
C12 C 0.3214(7) 0.4979(3) 0.1246(4) 0.0739(14) Uani 1 1 d .
H12 H 0.3100 0.4600 0.1719 0.089 Uiso 1 1 calc R
C13 C 0.3830(7) 0.6635(3) -0.0978(4) 0.0837(16) Uani 1 1 d .
H13A H 0.4854 0.6501 -0.1202 0.100 Uiso 1 1 calc R
H13B H 0.2964 0.6555 -0.1513 0.100 Uiso 1 1 calc R
C14 C 0.4935(6) 0.7887(3) -0.2134(4) 0.0697(14) Uani 1 1 d .
H14 H 0.5027 0.7363 -0.2345 0.084 Uiso 1 1 calc R
C15 C 0.4297(6) 0.8052(3) -0.1292(4) 0.0606(12) Uani 1 1 d .
C16 C 0.4138(6) 0.8853(3) -0.1041(4) 0.0710(14) Uani 1 1 d .
H16 H 0.3689 0.8979 -0.0486 0.085 Uiso 1 1 calc R
C17 C 0.4600(5) 0.9421(3) -0.1560(3) 0.0490(11) Uani 1 1 d .
H17 H 0.4455 0.9946 -0.1366 0.059 Uiso 1 1 calc R
C18 C 0.5243(6) 0.9308(3) -0.2324(5) 0.0820(17) Uani 1 1 d .
H18 H 0.5583 0.9743 -0.2659 0.098 Uiso 1 1 calc R

loop_
_atom_site_aniso_label
_atom_site_aniso_U_11
_atom_site_aniso_U_22
_atom_site_aniso_U_33
_atom_site_aniso_U_23
_atom_site_aniso_U_13
_atom_site_aniso_U_12
O1 0.133(4) 0.077(3) 0.108(3) 0.011(2) 0.034(3) -0.015(3)
O2 0.122(4) 0.095(3) 0.095(3) -0.020(2) 0.034(3) -0.001(3)
O3 0.127(4) 0.093(3) 0.097(3) 0.010(2) 0.054(3) 0.004(2)
O4 0.120(3) 0.098(3) 0.066(2) -0.001(2) 0.025(2) -0.008(2)
O5 0.111(3) 0.072(2) 0.103(3) -0.009(2) 0.017(2) -0.003(2)
O6 0.102(3) 0.086(3) 0.082(3) -0.012(2) 0.025(2) -0.006(2)
N1 0.081(3) 0.114(4) 0.075(3) -0.006(3) 0.008(2) -0.002(3)
N2 0.112(4) 0.085(3) 0.062(3) 0.009(3) 0.012(3) -0.003(3)
N3 0.090(3) 0.080(3) 0.061(3) 0.000(2) 0.016(2) 0.004(3)
N4 0.070(4) 0.071(3) 0.062(4) 0.001(3) 0.009(3) 0.000(3)
N5 0.079(3) 0.091(4) 0.066(3) 0.001(3) 0.012(3) 0.002(3)
N6 0.078(3) 0.080(4) 0.073(4) -0.003(3) 0.002(3) 0.008(3)
C1 0.066(4) 0.080(4) 0.075(4) 0.009(3) -0.004(3) -0.013(3)
C2 0.064(3) 0.084(4) 0.061(3) 0.009(3) -0.001(3) -0.016(3)
C3 0.071(4) 0.106(5) 0.079(4) 0.009(4) 0.007(3) -0.017(4)
C4 0.095(5) 0.087(5) 0.119(6) 0.010(4) 0.018(4) -0.020(4)
C5 0.103(5) 0.076(4) 0.144(7) -0.005(4) 0.016(5) -0.008(4)
C6 0.075(4) 0.109(4) 0.079(4) -0.003(3) -0.001(3) 0.003(3)
C7 0.061(3) 0.085(4) 0.070(4) 0.007(3) 0.012(3) 0.001(3)
C8 0.063(3) 0.085(4) 0.081(4) -0.008(3) 0.009(3) -0.006(3)
C9 0.070(4) 0.076(3) 0.069(4) -0.002(3) 0.005(3) -0.001(3)
C10 0.070(4) 0.084(4) 0.075(4) -0.003(3) -0.002(3) 0.002(3)
C11 0.059(3) 0.080(4) 0.089(4) 0.007(3) 0.006(3) -0.007(3)
C12 0.069(4) 0.070(3) 0.084(4) 0.007(3) 0.016(3) 0.004(3)
C13 0.105(5) 0.081(4) 0.064(4) -0.001(3) 0.006(3) -0.018(3)
C14 0.072(4) 0.073(3) 0.064(4) 0.004(3) 0.011(3) 0.000(3)
C15 0.053(3) 0.072(3) 0.056(3) 0.007(3) 0.003(2) -0.003(3)
C16 0.066(3) 0.080(4) 0.064(3) -0.007(3) -0.002(3) 0.008(3)
C17 0.049(3) 0.048(3) 0.052(3) 0.001(2) 0.014(2) 0.006(2)
C18 0.066(4) 0.051(3) 0.125(6) 0.011(3) -0.001(4) 0.006(3)

loop_
_atom_type_symbol
_atom_type_description
_atom_type_scat_dispersion_real
_atom_type_scat_dispersion_imag
_atom_type_scat_source
C C 0.0033 0.0016 'International Tables Vol C Tables 4.2.6.8 and 6.1.1.4'
H H 0.0000 0.0000 'International Tables Vol C Tables 4.2.6.8 and 6.1.1.4'
N N 0.0061 0.0033 'International Tables Vol C Tables 4.2.6.8 and 6.1.1.4'
O O 0.0106 0.0060 'International Tables Vol C Tables 4.2.6.8 and 6.1.1.4'

loop_
_geom_angle_atom_site_label_1
_geom_angle_atom_site_label_2
_geom_angle_atom_site_label_3
_geom_angle
C1 N1 C5 124.1(6)
C1 N1 H1N 117.9
C5 N1 H1N 117.9
C2 N2 C6 123.2(5)
C2 N2 H2N 118.4
C6 N2 H2N 118.4
C15 N3 C13 121.8(4)
C15 N3 H3N 119.1
C13 N3 H3N 119.1
C18 N4 C14 118.9(5)
C18 N4 H4N 120.6
C14 N4 H4N 120.6
O1 N5 O2 121.2(5)
O1 N5 O3 120.2(5)
O2 N5 O3 118.6(5)
O4 N6 O5 122.5(5)
O4 N6 O6 119.5(5)
O5 N6 O6 118.0(5)
N1 C1 C2 121.4(5)
N1 C1 H1 119.3
C2 C1 H1 119.3
N2 C2 C3 125.8(6)
N2 C2 C1 119.3(5)
C3 C2 C1 114.9(6)
C4 C3 C2 121.0(6)
C4 C3 H3 119.5
C2 C3 H3 119.5
C5 C4 C3 121.9(6)
C5 C4 H4 119.1
C3 C4 H4 119.1
N1 C5 C4 116.7(6)
N1 C5 H5 121.7
C4 C5 H5 121.7
N2 C6 C7 114.5(5)
N2 C6 H6A 108.6
C7 C6 H6A 108.6
N2 C6 H6B 108.6
C7 C6 H6B 108.6
H6A C6 H6B 107.6
C12 C7 C8 117.5(5)
C12 C7 C6 121.7(5)
C8 C7 C6 120.6(5)
C7 C8 C9 121.6(5)
C7 C8 H8 119.2
C9 C8 H8 119.2
C10 C9 C8 119.1(5)
C10 C9 C13 120.0(5)
C8 C9 C13 120.8(5)
C9 C10 C11 119.8(5)
C9 C10 H10 120.1
C11 C10 H10 120.1
C12 C11 C10 119.5(5)
C12 C11 H11 120.2
C10 C11 H11 120.2
C11 C12 C7 122.3(5)
C11 C12 H12 118.8
C7 C12 H12 118.8
N3 C13 C9 113.4(4)
N3 C13 H13A 108.9
C9 C13 H13A 108.9
N3 C13 H13B 108.9
C9 C13 H13B 108.9
H13A C13 H13B 107.7
C15 C14 N4 117.9(5)
C15 C14 H14 121.1
N4 C14 H14 121.1
N3 C15 C14 122.4(5)
N3 C15 C16 119.7(5)
C14 C15 C16 117.9(5)
C17 C16 C15 121.3(5)
C17 C16 H16 119.4
C15 C16 H16 119.4
C18 C17 C16 123.9(5)
C18 C17 H17 118.1
C16 C17 H17 118.1
C17 C18 N4 120.1(5)
C17 C18 H18 119.9
N4 C18 H18 119.9

loop_
_geom_bond_atom_site_label_1
_geom_bond_atom_site_label_2
_geom_bond_distance
O1 N5 1.224(5)
O2 N5 1.226(5)
O3 N5 1.232(5)
O4 N6 1.226(5)
O5 N6 1.241(5)
O6 N6 1.256(5)
N1 C1 1.318(6)
N1 C5 1.329(7)
N1 H1N 0.8600
N2 C2 1.343(6)
N2 C6 1.438(6)
N2 H2N 0.8600
N3 C15 1.365(6)
N3 C13 1.438(6)
N3 H3N 0.8600
N4 C18 1.393(7)
N4 C14 1.402(6)
N4 H4N 0.8600
C1 C2 1.394(7)
C1 H1 0.9300
C2 C3 1.390(7)
C3 C4 1.361(8)
C3 H3 0.9300
C4 C5 1.354(8)
C4 H4 0.9300
C5 H5 0.9300
C6 C7 1.494(7)
C6 H6A 0.9700
C6 H6B 0.9700
C7 C12 1.379(6)
C7 C8 1.381(7)
C8 C9 1.386(6)
C8 H8 0.9300
C9 C10 1.377(7)
C9 C13 1.502(7)
C10 C11 1.391(7)
C10 H10 0.9300
C11 C12 1.356(6)
C11 H11 0.9300
C12 H12 0.9300
C13 H13A 0.9700
C13 H13B 0.9700
C14 C15 1.383(6)
C14 H14 0.9300
C15 C16 1.395(6)
C16 C17 1.285(6)
C16 H16 0.9300
C17 C18 1.272(7)
C17 H17 0.9300
C18 H18 0.9300

loop_
_geom_hbond_atom_site_label_D
_geom_hbond_atom_site_label_H
_geom_hbond_atom_site_label_A
_geom_hbond_distance_DH
_geom_hbond_distance_HA
_geom_hbond_distance_DA
_geom_hbond_angle_DHA
_geom_hbond_site_symmetry_A
N1 H1N O5 0.86 2.13 2.960(6) 161.8 .
N1 H1N O6 0.86 2.19 2.884(6) 137.1 .
N2 H2N O3 0.86 2.30 3.023(6) 141.9 3_666
N3 H3N O1 0.86 2.20 3.026(6) 160.1 4_575

loop_
_geom_torsion_atom_site_label_1
_geom_torsion_atom_site_label_2
_geom_torsion_atom_site_label_3
_geom_torsion_atom_site_label_4
_geom_torsion
C5 N1 C1 C2 0.6(8)
C6 N2 C2 C3 -4.8(8)
C6 N2 C2 C1 176.0(4)
N1 C1 C2 N2 177.1(5)
N1 C1 C2 C3 -2.2(7)
N2 C2 C3 C4 -176.6(5)
C1 C2 C3 C4 2.6(8)
C2 C3 C4 C5 -1.5(10)
C1 N1 C5 C4 0.7(9)
C3 C4 C5 N1 -0.3(10)
C2 N2 C6 C7 -80.5(6)
N2 C6 C7 C12 -55.9(7)
N2 C6 C7 C8 128.5(5)
C12 C7 C8 C9 0.4(8)
C6 C7 C8 C9 176.3(5)
C7 C8 C9 C10 0.7(8)
C7 C8 C9 C13 -175.8(5)
C8 C9 C10 C11 -1.0(8)
C13 C9 C10 C11 175.5(5)
C9 C10 C11 C12 0.1(8)
C10 C11 C12 C7 1.1(8)
C8 C7 C12 C11 -1.4(8)
C6 C7 C12 C11 -177.1(5)
C15 N3 C13 C9 171.4(4)
C10 C9 C13 N3 126.1(5)
C8 C9 C13 N3 -57.5(7)
C18 N4 C14 C15 -1.3(7)
C13 N3 C15 C14 -8.8(7)
C13 N3 C15 C16 172.9(4)
N4 C14 C15 N3 -176.0(4)
N4 C14 C15 C16 2.4(7)
N3 C15 C16 C17 177.0(4)
C14 C15 C16 C17 -1.4(7)
C15 C16 C17 C18 -0.8(8)
C16 C17 C18 N4 2.0(8)
C14 N4 C18 C17 -0.8(8)
